data_1537331
loop_
_publ_author_name
'Gerlach, G.'
'Hoenle, W.'
'Simon, A.'

_publ_section_title
;
 Eigenschaften und Strukturen reduzierter Galliumiodide: Ga2 I4 und Ga2 I3
;
_journal_name_full 'Zeitschrift fuer Anorganische und Allgemeine Chemie'
_journal_page_first 7
_journal_page_last 21
_journal_volume 486
_journal_year 1982
_chemical_formula_sum 'Ga2 I3'
_space_group_IT_number 14
_symmetry_space_group_name_Hall '-P 2ybc'
_symmetry_space_group_name_H-M 'P 1 21/c 1'
_cell_angle_alpha 90
_cell_angle_beta 145.6
_cell_angle_gamma 90
_cell_formula_units_Z 4
_cell_length_a 11.294
_cell_length_b 8.715
_cell_length_c 13.453
_cell_volume 748.096
_citation_journal_id_ASTM ZAACAB
_cod_data_source_file Gerlach_ZAACAB_1982_299.cif
_cod_data_source_block Ga2I3
_cod_database_code 1537331

loop_
_symmetry_equiv_pos_as_xyz
x,y,z
-x,y+1/2,-z+1/2
-x,-y,-z
x,-y-1/2,z-1/2

loop_
_atom_site_label
_atom_site_type_symbol
_atom_site_fract_x
_atom_site_fract_y
_atom_site_fract_z
_atom_site_occupancy
_atom_site_U_iso_or_equiv
Ga2 Ga+1 0.7805 0.3716 0.0477 1 0.0
I3 I-1 0.3102 0.2002 0.3542 1 0.0
I2 I-1 0.5896 0.0079 0.8548 1 0.0
Ga1 Ga+2 0.1263 0.097 0.069 1 0.0
I1 I-1 0.9352 0.1704 0.3558 1 0.0
